data_4111776
loop_
_publ_author_name
'Kenji Higashiguchi'
'Kenji Matsuda'
'Naoki Tanifuji'
'Masahiro Irie'

_publ_contact_author_address
;
Department of Chemistry and Biochemistry,
Graduate School of Engineering,
Kyushu University, 6-10-1 Hakozaki,
Higashi-ku, Fukuoka, 812-8581, Japan
;
_publ_contact_author_email ' irie@cstf.kyushu-u.ac.jp '
_publ_contact_author_fax ' 81(92)6424132 '
_publ_contact_author_name 'Prof Masahiro Irie'
_publ_contact_author_phone ' 81(92)6423568 '
_publ_section_title
;
 Full-Color Photochromism of a Fused Dithienylethene Trimer
;
_journal_name_full 'Journal of the American Chemical Society'
_journal_page_first 8922
_journal_page_last 8923
_journal_paper_doi 10.1021/ja051467i
_journal_volume 127
_journal_year 2005
_chemical_formula_sum 'C45 H30 F18 S4'
_chemical_formula_weight 1040.93
_chemical_melting_point 167.5(5)
_chemical_name_common trimer
_chemical_name_systematic
; 
 1-(5-(2-(3,5-dimethyl-2-thienyl)hexafluorocyclopententen-
 1-yl)-2,4-dimethyl-3-thienyl)-2-(5-(2-(2,4-dimethyl-5-
 phenyl-3-thienyl)hexafluorocyclopentene-1-yl)-2,4-dimethyl-
 3-thienyl)hexafluorocyclopentene 
;
_space_group_IT_number 2
_symmetry_cell_setting triclinic
_symmetry_space_group_name_Hall '-P 1'
_symmetry_space_group_name_H-M 'P -1'
_atom_sites_solution_hydrogens geom
_atom_sites_solution_primary direct
_atom_sites_solution_secondary difmap
_audit_creation_method SHELXL-97
_cell_angle_alpha 89.164(3)
_cell_angle_beta 87.914(3)
_cell_angle_gamma 73.491(3)
_cell_formula_units_Z 2
_cell_length_a 10.420(2)
_cell_length_b 11.869(2)
_cell_length_c 18.348(4)
_cell_measurement_temperature 153(2)
_cell_volume 2174.2(7)
_computing_cell_refinement 'Bruker SMART'
_computing_data_collection 'Bruker SMART'
_computing_data_reduction 'Bruker SHELXTL'
_computing_molecular_graphics 'Bruker SHELXTL'
_computing_publication_material 'Bruker SHELXTL'
_computing_structure_refinement 'SHELXL-97 (Sheldrick, 1997)'
_computing_structure_solution 'SHELXS-97 (Sheldrick, 1990)'
_diffrn_ambient_temperature 153(2)
_diffrn_detector_area_resol_mean 8.366
_diffrn_measured_fraction_theta_full 0.877
_diffrn_measured_fraction_theta_max 0.877
_diffrn_measurement_device_type 'CCD area detector'
_diffrn_measurement_method 'phi and omega scans'
_diffrn_radiation_monochromator graphite
_diffrn_radiation_source 'fine-focus sealed tube'
_diffrn_radiation_type MoK\a
_diffrn_radiation_wavelength 0.71073
_diffrn_reflns_av_R_equivalents 0.0426
_diffrn_reflns_av_sigmaI/netI 0.0724
_diffrn_reflns_limit_h_max 13
_diffrn_reflns_limit_h_min -13
_diffrn_reflns_limit_k_max 15
_diffrn_reflns_limit_k_min -14
_diffrn_reflns_limit_l_max 23
_diffrn_reflns_limit_l_min -23
_diffrn_reflns_number 17240
_diffrn_reflns_theta_full 27.48
_diffrn_reflns_theta_max 27.48
_diffrn_reflns_theta_min 1.79
_diffrn_standards_decay_% 3.6
_diffrn_standards_interval_time 1448
_diffrn_standards_number 59
_exptl_absorpt_coefficient_mu 0.330
_exptl_absorpt_correction_T_max 0.9677
_exptl_absorpt_correction_T_min 0.9074
_exptl_absorpt_correction_type empirical
_exptl_absorpt_process_details
;
 The empirical absorption correction was performed by SADABS program
 (Bruker SHELXTL package) using the value mu*t = 0.157.
;
_exptl_crystal_colour colorless
_exptl_crystal_density_diffrn 1.590
_exptl_crystal_description rhombus
_exptl_crystal_F_000 1052
_exptl_crystal_size_max 0.3
_exptl_crystal_size_mid 0.2
_exptl_crystal_size_min 0.1
_refine_diff_density_max 0.901
_refine_diff_density_min -0.694
_refine_diff_density_rms 0.085
_refine_ls_extinction_method none
_refine_ls_goodness_of_fit_ref 0.844
_refine_ls_hydrogen_treatment mixed
_refine_ls_matrix_type full
_refine_ls_number_parameters 604
_refine_ls_number_reflns 8763
_refine_ls_number_restraints 0
_refine_ls_restrained_S_all 0.844
_refine_ls_R_factor_all 0.1064
_refine_ls_R_factor_gt 0.0639
_refine_ls_shift/su_max 0.000
_refine_ls_shift/su_mean 0.000
_refine_ls_structure_factor_coef Fsqd
_refine_ls_weighting_details 'calc w=1/[\s^2^(Fo^2^)+(0.2000P)^2^+0.0000P] where P=(Fo^2^+2Fc^2^)/3'
_refine_ls_weighting_scheme calc
_refine_ls_wR_factor_gt 0.1966
_refine_ls_wR_factor_ref 0.2417
_reflns_number_gt 5466
_reflns_number_total 8763
_reflns_threshold_expression >2sigma(I)
_cod_data_source_file ja051467isi20050316_084648.cif
_cod_data_source_block trimer
_cod_database_code 4111776

loop_
_symmetry_equiv_pos_as_xyz
'x, y, z'
'-x, -y, -z'

loop_
_atom_site_label
_atom_site_type_symbol
_atom_site_fract_x
_atom_site_fract_y
_atom_site_fract_z
_atom_site_U_iso_or_equiv
_atom_site_adp_type
_atom_site_occupancy
_atom_site_symmetry_multiplicity
_atom_site_calc_flag
_atom_site_refinement_flags
_atom_site_disorder_assembly
_atom_site_disorder_group
C19A C 0.6647(11) 0.5164(10) 0.7346(7) 0.019(3) Uiso 0.610(5) 1 d P A 1
C20A C 0.7311(7) 0.4844(7) 0.6504(4) 0.0310(16) Uiso 0.610(5) 1 d P A 1
C21A C 0.6057(11) 0.5055(10) 0.6030(6) 0.025(3) Uiso 0.610(5) 1 d P A 1
F7A F 0.7396(4) 0.4550(4) 0.7801(2) 0.0336(11) Uiso 0.610(5) 1 d P A 1
F8A F 0.6578(4) 0.6319(4) 0.7417(3) 0.0395(12) Uiso 0.610(5) 1 d P A 1
F9A F 0.7982(5) 0.3700(4) 0.6506(3) 0.0488(13) Uiso 0.610(5) 1 d P A 1
F10A F 0.8120(5) 0.5503(5) 0.6312(3) 0.0457(13) Uiso 0.610(5) 1 d P A 1
F11A F 0.6366(4) 0.4255(4) 0.5473(2) 0.0356(11) Uiso 0.610(5) 1 d P A 1
F12A F 0.5729(4) 0.6129(5) 0.5727(3) 0.0374(12) Uiso 0.610(5) 1 d P A 1
C19B C 0.671(2) 0.514(2) 0.7230(12) 0.042(8) Uiso 0.390(5) 1 d P A 2
C20B C 0.7056(10) 0.5448(10) 0.6613(5) 0.020(2) Uiso 0.390(5) 1 d P A 2
C21B C 0.6264(17) 0.4911(15) 0.6096(9) 0.024(5) Uiso 0.390(5) 1 d P A 2
F7B F 0.7576(7) 0.4110(7) 0.7595(4) 0.0329(17) Uiso 0.390(5) 1 d P A 2
F8B F 0.6660(6) 0.5964(6) 0.7866(4) 0.0363(17) Uiso 0.390(5) 1 d P A 2
F9B F 0.8388(7) 0.5047(7) 0.6423(4) 0.0311(17) Uiso 0.390(5) 1 d P A 2
F10B F 0.6676(7) 0.6645(6) 0.6571(4) 0.047(2) Uiso 0.390(5) 1 d P A 2
F11B F 0.6985(8) 0.3947(7) 0.5787(4) 0.048(2) Uiso 0.390(5) 1 d P A 2
F12B F 0.5784(6) 0.5703(7) 0.5552(4) 0.0307(17) Uiso 0.390(5) 1 d P A 2
C1 C -0.0619(5) 0.9324(4) 0.7678(2) 0.0399(11) Uani 1 1 d . . .
C2 C -0.0560(5) 0.8203(4) 0.7501(2) 0.0412(12) Uani 1 1 d . . .
H2 H -0.0893 0.8013 0.7057 0.049 Uiso 1 1 calc R . .
C3 C 0.0036(4) 0.7331(4) 0.8026(2) 0.0328(10) Uani 1 1 d . . .
C4 C 0.0428(4) 0.7847(4) 0.8616(2) 0.0277(9) Uani 1 1 d . . .
C5 C 0.1015(4) 0.7299(4) 0.9281(2) 0.0273(9) Uani 1 1 d . . .
C6 C 0.0538(5) 0.7904(4) 0.9996(2) 0.0371(11) Uani 1 1 d . . .
C7 C 0.1012(5) 0.6951(4) 1.0575(2) 0.0417(12) Uani 1 1 d . . .
C8 C 0.2159(5) 0.6034(4) 1.0192(2) 0.0383(11) Uani 1 1 d . . .
C9 C 0.2002(4) 0.6291(4) 0.9392(2) 0.0266(9) Uani 1 1 d . . .
C10 C 0.2938(4) 0.5532(3) 0.8863(2) 0.0245(8) Uani 1 1 d . . .
C11 C 0.3570(4) 0.5860(3) 0.8261(2) 0.0225(8) Uani 1 1 d . . .
C12 C 0.4484(4) 0.4861(3) 0.7917(2) 0.0217(8) Uani 1 1 d . A .
C13 C 0.4545(4) 0.3827(4) 0.8269(2) 0.0263(9) Uani 1 1 d . . .
C14 C 0.0150(5) 0.6056(4) 0.7952(3) 0.0436(12) Uani 1 1 d . . .
H14A H 0.0975 0.5670 0.7673 0.065 Uiso 1 1 calc R . .
H14B H -0.0624 0.5965 0.7697 0.065 Uiso 1 1 calc R . .
H14C H 0.0176 0.5696 0.8437 0.065 Uiso 1 1 calc R . .
C15 C 0.3415(5) 0.7099(4) 0.8011(2) 0.0340(10) Uani 1 1 d . . .
H15A H 0.2654 0.7348 0.7689 0.051 Uiso 1 1 calc R . .
H15B H 0.4233 0.7140 0.7745 0.051 Uiso 1 1 calc R . .
H15C H 0.3256 0.7619 0.8435 0.051 Uiso 1 1 calc R . .
C16 C -0.1164(6) 1.0454(5) 0.7261(3) 0.0562(15) Uani 1 1 d . . .
H16A H -0.0502 1.0536 0.6886 0.084 Uiso 1 1 calc R . .
H16B H -0.1353 1.1119 0.7597 0.084 Uiso 1 1 calc R . .
H16C H -0.1992 1.0440 0.7029 0.084 Uiso 1 1 calc R . .
C17 C 0.5459(5) 0.2618(4) 0.8110(3) 0.0416(12) Uani 1 1 d . . .
H17A H 0.6122 0.2670 0.7728 0.062 Uiso 1 1 calc R . .
H17B H 0.4930 0.2112 0.7944 0.062 Uiso 1 1 calc R . .
H17C H 0.5918 0.2283 0.8554 0.062 Uiso 1 1 calc R . .
C18 C 0.5316(4) 0.4947(3) 0.7256(2) 0.0207(8) Uani 1 1 d . . .
C22 C 0.5035(4) 0.4821(3) 0.6562(2) 0.0222(8) Uani 1 1 d . A .
C23 C 0.2719(4) 0.5338(3) 0.6086(2) 0.0244(8) Uani 1 1 d . A .
C24 C 0.3876(4) 0.4517(3) 0.6270(2) 0.0226(8) Uani 1 1 d . . .
C25 C 0.3875(4) 0.3337(3) 0.6130(2) 0.0226(8) Uani 1 1 d . A .
C26 C 0.2686(4) 0.3288(3) 0.5861(2) 0.0231(8) Uani 1 1 d . . .
C27 C 0.2372(5) 0.6661(4) 0.6109(3) 0.0343(10) Uani 1 1 d . . .
H27A H 0.3151 0.6895 0.6262 0.051 Uiso 1 1 calc R A .
H27B H 0.1621 0.6964 0.6457 0.051 Uiso 1 1 calc R . .
H27C H 0.2121 0.6984 0.5623 0.051 Uiso 1 1 calc R . .
C28 C 0.5063(4) 0.2286(4) 0.6214(3) 0.0336(10) Uani 1 1 d . . .
H28A H 0.4935 0.1852 0.6657 0.050 Uiso 1 1 calc R A .
H28B H 0.5872 0.2542 0.6252 0.050 Uiso 1 1 calc R . .
H28C H 0.5158 0.1774 0.5789 0.050 Uiso 1 1 calc R . .
C29 C 0.2322(4) 0.2232(4) 0.5675(2) 0.0273(9) Uani 1 1 d . A .
C30 C 0.1810(5) 0.2087(4) 0.4935(2) 0.0400(11) Uani 1 1 d . . .
C31 C 0.1331(6) 0.0985(5) 0.5015(3) 0.0464(13) Uani 1 1 d . A .
C32 C 0.2169(5) 0.0304(4) 0.5635(3) 0.0376(10) Uani 1 1 d . . .
C33 C 0.2450(4) 0.1252(3) 0.6079(2) 0.0266(9) Uani 1 1 d . A .
C34 C 0.1906(4) 0.1895(4) 0.7365(2) 0.0295(9) Uani 1 1 d . A .
C35 C 0.2708(4) 0.1111(4) 0.6871(2) 0.0273(9) Uani 1 1 d . . .
C36 C 0.3702(4) 0.0187(4) 0.7209(2) 0.0296(9) Uani 1 1 d . A .
C37 C 0.3659(4) 0.0287(4) 0.7955(2) 0.0286(9) Uani 1 1 d . . .
C38 C 0.0745(5) 0.2955(4) 0.7233(3) 0.0455(12) Uani 1 1 d . . .
H38A H 0.1075 0.3642 0.7145 0.068 Uiso 1 1 calc R A .
H38B H 0.0133 0.3094 0.7662 0.068 Uiso 1 1 calc R . .
H38C H 0.0270 0.2820 0.6807 0.068 Uiso 1 1 calc R . .
C39 C 0.4699(5) -0.0782(4) 0.6807(3) 0.0418(12) Uani 1 1 d . . .
H39A H 0.5353 -0.1239 0.7148 0.063 Uiso 1 1 calc R A .
H39B H 0.5162 -0.0447 0.6424 0.063 Uiso 1 1 calc R . .
H39C H 0.4234 -0.1296 0.6585 0.063 Uiso 1 1 calc R . .
C40 C 0.4500(4) -0.0399(4) 0.8517(2) 0.0305(9) Uani 1 1 d . A .
C41 C 0.5876(5) -0.0759(4) 0.8423(3) 0.0414(11) Uani 1 1 d . . .
H41 H 0.6275 -0.0551 0.7987 0.050 Uiso 1 1 calc R A .
C42 C 0.6691(6) -0.1417(5) 0.8949(3) 0.0542(14) Uani 1 1 d . A .
H42 H 0.7636 -0.1664 0.8873 0.065 Uiso 1 1 calc R . .
C43 C 0.6107(6) -0.1710(5) 0.9588(3) 0.0533(14) Uani 1 1 d . . .
H43 H 0.6655 -0.2173 0.9948 0.064 Uiso 1 1 calc R A .
C44 C 0.4744(6) -0.1336(5) 0.9704(3) 0.0508(14) Uani 1 1 d . A .
H44 H 0.4352 -0.1512 1.0151 0.061 Uiso 1 1 calc R . .
C45 C 0.3937(5) -0.0694(4) 0.9162(3) 0.0394(11) Uani 1 1 d . . .
H45 H 0.2991 -0.0458 0.9236 0.047 Uiso 1 1 calc R A .
F1 F -0.0765(3) 0.8413(3) 1.00534(15) 0.0599(9) Uani 1 1 d . . .
F2 F 0.1118(3) 0.8788(2) 1.01065(14) 0.0525(8) Uani 1 1 d . . .
F3 F 0.0018(3) 0.6469(3) 1.0750(2) 0.0711(11) Uani 1 1 d . . .
F4 F 0.1353(4) 0.7360(3) 1.11867(15) 0.0661(10) Uani 1 1 d . . .
F5 F 0.2123(4) 0.4937(3) 1.03723(15) 0.0633(10) Uani 1 1 d . . .
F6 F 0.3358(3) 0.6125(3) 1.04162(15) 0.0655(10) Uani 1 1 d . . .
F13 F 0.2777(4) 0.1920(3) 0.44015(15) 0.0608(9) Uani 1 1 d . A .
F14 F 0.0837(3) 0.3017(3) 0.47219(16) 0.0549(8) Uani 1 1 d . A .
F15 F 0.1452(4) 0.0379(3) 0.43998(17) 0.0735(11) Uani 1 1 d . . .
F16 F 0.0021(3) 0.1306(3) 0.52282(19) 0.0615(9) Uani 1 1 d . . .
F17 F 0.3280(3) -0.0443(3) 0.53327(16) 0.0578(8) Uani 1 1 d . A .
F18 F 0.1525(3) -0.0363(2) 0.60199(16) 0.0509(8) Uani 1 1 d . A .
S1 S 0.00704(13) 0.93562(10) 0.85069(6) 0.0381(3) Uani 1 1 d . . .
S2 S 0.34742(12) 0.40383(9) 0.90101(6) 0.0329(3) Uani 1 1 d . . .
S3 S 0.15984(10) 0.46796(9) 0.57438(6) 0.0283(3) Uani 1 1 d . A .
S4 S 0.23664(11) 0.14996(9) 0.82359(6) 0.0323(3) Uani 1 1 d . A .

loop_
_atom_site_aniso_label
_atom_site_aniso_U_11
_atom_site_aniso_U_22
_atom_site_aniso_U_33
_atom_site_aniso_U_23
_atom_site_aniso_U_13
_atom_site_aniso_U_12
C1 0.041(3) 0.042(3) 0.025(2) -0.0023(19) 0.0042(19) 0.005(2)
C2 0.040(3) 0.055(3) 0.021(2) -0.006(2) -0.0047(19) 0.000(2)
C3 0.029(2) 0.038(2) 0.029(2) -0.0066(18) -0.0018(17) -0.0062(19)
C4 0.026(2) 0.029(2) 0.023(2) -0.0064(16) 0.0033(16) -0.0006(17)
C5 0.029(2) 0.031(2) 0.021(2) -0.0035(16) 0.0040(16) -0.0082(18)
C6 0.039(3) 0.041(3) 0.023(2) -0.0062(19) 0.0017(18) 0.002(2)
C7 0.049(3) 0.047(3) 0.021(2) -0.002(2) 0.008(2) -0.003(2)
C8 0.042(3) 0.044(3) 0.024(2) 0.0020(19) 0.0044(19) -0.004(2)
C9 0.032(2) 0.031(2) 0.0165(19) -0.0049(16) 0.0034(16) -0.0095(18)
C10 0.027(2) 0.024(2) 0.0216(19) -0.0031(15) 0.0020(15) -0.0062(16)
C11 0.024(2) 0.025(2) 0.0186(19) -0.0032(15) -0.0002(15) -0.0075(16)
C12 0.0222(19) 0.026(2) 0.0191(18) -0.0031(15) -0.0003(15) -0.0102(16)
C13 0.026(2) 0.028(2) 0.023(2) -0.0012(16) 0.0044(16) -0.0049(17)
C14 0.044(3) 0.040(3) 0.050(3) -0.014(2) -0.011(2) -0.014(2)
C15 0.040(3) 0.027(2) 0.033(2) -0.0031(18) 0.0110(19) -0.0080(19)
C16 0.070(4) 0.047(3) 0.034(3) 0.007(2) -0.001(3) 0.012(3)
C17 0.050(3) 0.025(2) 0.044(3) -0.0015(19) 0.015(2) -0.003(2)
C18 0.0199(19) 0.0175(18) 0.024(2) -0.0015(14) 0.0012(15) -0.0046(15)
C22 0.025(2) 0.0196(18) 0.023(2) -0.0010(15) 0.0015(15) -0.0079(16)
C23 0.025(2) 0.030(2) 0.022(2) -0.0047(16) 0.0010(15) -0.0131(17)
C24 0.025(2) 0.028(2) 0.0169(18) -0.0030(15) 0.0021(15) -0.0123(17)
C25 0.031(2) 0.0215(19) 0.0159(18) 0.0016(14) 0.0009(15) -0.0082(16)
C26 0.025(2) 0.023(2) 0.0230(19) -0.0024(15) 0.0025(15) -0.0109(16)
C27 0.038(2) 0.029(2) 0.036(2) -0.0018(18) -0.0041(19) -0.0094(19)
C28 0.031(2) 0.029(2) 0.039(2) -0.0009(19) -0.0107(19) -0.0055(19)
C29 0.029(2) 0.030(2) 0.027(2) -0.0002(17) -0.0009(17) -0.0155(18)
C30 0.057(3) 0.044(3) 0.028(2) 0.003(2) -0.011(2) -0.028(2)
C31 0.067(4) 0.048(3) 0.037(3) -0.004(2) -0.011(2) -0.035(3)
C32 0.046(3) 0.033(2) 0.038(3) -0.0016(19) -0.002(2) -0.018(2)
C33 0.029(2) 0.027(2) 0.027(2) -0.0018(16) 0.0006(16) -0.0122(17)
C34 0.027(2) 0.030(2) 0.031(2) -0.0002(18) 0.0025(17) -0.0080(18)
C35 0.027(2) 0.028(2) 0.029(2) 0.0000(17) 0.0029(16) -0.0115(17)
C36 0.033(2) 0.025(2) 0.032(2) 0.0002(17) 0.0033(18) -0.0111(18)
C37 0.029(2) 0.025(2) 0.033(2) 0.0009(17) 0.0017(17) -0.0105(17)
C38 0.037(3) 0.047(3) 0.041(3) 0.007(2) 0.010(2) 0.006(2)
C39 0.051(3) 0.027(2) 0.043(3) -0.001(2) 0.014(2) -0.005(2)
C40 0.039(2) 0.024(2) 0.030(2) 0.0029(17) -0.0006(18) -0.0114(19)
C41 0.039(3) 0.039(3) 0.042(3) 0.009(2) -0.001(2) -0.005(2)
C42 0.042(3) 0.054(3) 0.059(3) 0.015(3) -0.009(3) -0.001(2)
C43 0.058(3) 0.056(3) 0.046(3) 0.018(3) -0.020(3) -0.014(3)
C44 0.064(4) 0.062(3) 0.034(3) 0.018(2) -0.008(2) -0.031(3)
C45 0.044(3) 0.040(3) 0.037(3) 0.005(2) 0.000(2) -0.015(2)
F1 0.0481(18) 0.078(2) 0.0325(15) -0.0096(14) 0.0109(13) 0.0149(16)
F2 0.080(2) 0.0426(16) 0.0325(15) -0.0112(12) 0.0009(14) -0.0135(15)
F3 0.068(2) 0.058(2) 0.079(2) 0.0027(17) 0.0437(19) -0.0107(17)
F4 0.090(2) 0.062(2) 0.0261(15) -0.0122(14) -0.0107(15) 0.0133(18)
F5 0.100(3) 0.0404(17) 0.0304(15) 0.0107(13) 0.0206(16) 0.0073(16)
F6 0.0426(17) 0.112(3) 0.0288(15) -0.0067(16) -0.0066(13) 0.0008(17)
F13 0.091(2) 0.074(2) 0.0310(15) -0.0108(15) 0.0075(15) -0.0473(19)
F14 0.074(2) 0.0490(18) 0.0524(18) 0.0160(14) -0.0361(16) -0.0320(16)
F15 0.133(3) 0.063(2) 0.0446(18) -0.0054(16) -0.025(2) -0.058(2)
F16 0.059(2) 0.060(2) 0.079(2) 0.0155(17) -0.0246(17) -0.0357(17)
F17 0.073(2) 0.0460(17) 0.0493(18) -0.0209(14) 0.0037(16) -0.0091(16)
F18 0.077(2) 0.0382(15) 0.0517(17) 0.0079(13) -0.0125(15) -0.0384(15)
S1 0.0509(7) 0.0291(6) 0.0272(6) -0.0042(4) -0.0008(5) 0.0003(5)
S2 0.0424(6) 0.0251(5) 0.0270(6) 0.0021(4) 0.0122(4) -0.0046(5)
S3 0.0257(5) 0.0280(5) 0.0330(6) -0.0010(4) -0.0039(4) -0.0103(4)
S4 0.0343(6) 0.0314(6) 0.0280(6) -0.0018(4) 0.0044(4) -0.0049(5)

loop_
_atom_type_symbol
_atom_type_description
_atom_type_scat_dispersion_real
_atom_type_scat_dispersion_imag
_atom_type_scat_source
C C 0.0033 0.0016 'International Tables Vol C Tables 4.2.6.8 and 6.1.1.4'
H H 0.0000 0.0000 'International Tables Vol C Tables 4.2.6.8 and 6.1.1.4'
F F 0.0171 0.0103 'International Tables Vol C Tables 4.2.6.8 and 6.1.1.4'
S S 0.1246 0.1234 'International Tables Vol C Tables 4.2.6.8 and 6.1.1.4'

loop_
_geom_angle_atom_site_label_1
_geom_angle_atom_site_label_2
_geom_angle_atom_site_label_3
_geom_angle
F7A C19A F8A 111.2(9)
F7A C19A C18 117.2(9)
F8A C19A C18 113.7(8)
F7A C19A C20A 110.0(8)
F8A C19A C20A 103.2(8)
C18 C19A C20A 99.8(7)
F10A C20A F9A 111.2(6)
F10A C20A C21A 114.1(7)
F9A C20A C21A 109.9(7)
F10A C20A C19A 111.5(7)
F9A C20A C19A 106.7(6)
C21A C20A C19A 103.0(7)
F12A C21A F11A 107.3(8)
F12A C21A C22 115.4(8)
F11A C21A C22 112.1(8)
F12A C21A C20A 111.7(8)
F11A C21A C20A 107.8(8)
C22 C21A C20A 102.3(7)
C20B C19B F7B 119.6(18)
C20B C19B F8B 117.2(18)
F7B C19B F8B 94.1(14)
C20B C19B C18 113.8(17)
F7B C19B C18 105.4(15)
F8B C19B C18 104.0(14)
C19B C20B F10B 109.0(14)
C19B C20B F9B 116.5(14)
F10B C20B F9B 108.4(8)
C19B C20B C21B 102.4(15)
F10B C20B C21B 111.6(10)
F9B C20B C21B 108.9(10)
F11B C21B F12B 107.4(13)
F11B C21B C20B 113.3(13)
F12B C21B C20B 108.7(12)
F11B C21B C22 116.5(12)
F12B C21B C22 106.4(11)
C20B C21B C22 104.2(11)
C2 C1 C16 130.1(5)
C2 C1 S1 110.3(3)
C16 C1 S1 119.6(4)
C1 C2 C3 115.4(4)
C4 C3 C2 110.3(4)
C4 C3 C14 125.7(4)
C2 C3 C14 124.0(4)
C3 C4 C5 128.6(4)
C3 C4 S1 111.5(3)
C5 C4 S1 119.8(3)
C9 C5 C4 130.9(4)
C9 C5 C6 110.1(4)
C4 C5 C6 119.0(4)
F1 C6 F2 105.1(4)
F1 C6 C5 114.6(4)
F2 C6 C5 111.1(4)
F1 C6 C7 112.2(4)
F2 C6 C7 109.0(4)
C5 C6 C7 104.9(4)
F4 C7 F3 107.3(4)
F4 C7 C8 113.9(4)
F3 C7 C8 109.2(4)
F4 C7 C6 113.0(4)
F3 C7 C6 109.3(4)
C8 C7 C6 104.0(3)
F5 C8 F6 106.0(4)
F5 C8 C9 113.0(4)
F6 C8 C9 111.3(4)
F5 C8 C7 110.8(4)
F6 C8 C7 110.1(4)
C9 C8 C7 105.7(4)
C5 C9 C10 129.7(4)
C5 C9 C8 110.6(3)
C10 C9 C8 119.5(4)
C11 C10 C9 128.2(4)
C11 C10 S2 111.7(3)
C9 C10 S2 119.8(3)
C10 C11 C12 111.2(3)
C10 C11 C15 125.6(3)
C12 C11 C15 123.1(3)
C13 C12 C11 113.3(3)
C13 C12 C18 123.4(3)
C11 C12 C18 123.2(3)
C12 C13 C17 128.8(4)
C12 C13 S2 111.4(3)
C17 C13 S2 119.7(3)
C22 C18 C12 127.4(3)
C22 C18 C19A 113.8(6)
C12 C18 C19A 118.9(6)
C22 C18 C19B 105.5(9)
C12 C18 C19B 127.0(9)
C19A C18 C19B 8.2(11)
C18 C22 C24 128.9(3)
C18 C22 C21A 112.9(5)
C24 C22 C21A 118.2(5)
C18 C22 C21B 106.5(7)
C24 C22 C21B 124.2(7)
C21A C22 C21B 9.9(8)
C24 C23 C27 129.3(4)
C24 C23 S3 111.0(3)
C27 C23 S3 119.6(3)
C23 C24 C25 113.6(3)
C23 C24 C22 123.3(3)
C25 C24 C22 123.1(3)
C26 C25 C24 111.8(3)
C26 C25 C28 123.8(4)
C24 C25 C28 124.3(4)
C25 C26 C29 126.7(4)
C25 C26 S3 111.5(3)
C29 C26 S3 121.8(3)
C33 C29 C26 128.1(4)
C33 C29 C30 110.4(4)
C26 C29 C30 121.4(4)
F14 C30 F13 105.3(4)
F14 C30 C29 113.5(4)
F13 C30 C29 112.5(4)
F14 C30 C31 111.9(4)
F13 C30 C31 109.5(4)
C29 C30 C31 104.2(4)
F15 C31 F16 107.7(4)
F15 C31 C30 113.4(4)
F16 C31 C30 108.9(4)
F15 C31 C32 114.0(4)
F16 C31 C32 109.4(4)
C30 C31 C32 103.3(4)
F17 C32 F18 106.5(4)
F17 C32 C33 113.5(4)
F18 C32 C33 113.3(4)
F17 C32 C31 107.8(4)
F18 C32 C31 112.3(4)
C33 C32 C31 103.4(4)
C29 C33 C35 126.9(4)
C29 C33 C32 110.5(4)
C35 C33 C32 122.4(4)
C35 C34 C38 129.6(4)
C35 C34 S4 110.7(3)
C38 C34 S4 119.7(3)
C34 C35 C36 113.3(4)
C34 C35 C33 120.1(4)
C36 C35 C33 126.6(4)
C37 C36 C35 112.5(4)
C37 C36 C39 122.8(4)
C35 C36 C39 124.7(4)
C36 C37 C40 132.1(4)
C36 C37 S4 110.4(3)
C40 C37 S4 117.4(3)
C41 C40 C45 118.3(4)
C41 C40 C37 120.8(4)
C45 C40 C37 120.9(4)
C40 C41 C42 121.7(5)
C43 C42 C41 119.1(5)
C44 C43 C42 120.5(5)
C43 C44 C45 119.6(5)
C40 C45 C44 120.8(5)
C1 S1 C4 92.5(2)
C13 S2 C10 92.31(19)
C23 S3 C26 92.06(19)
C34 S4 C37 93.1(2)

loop_
_geom_bond_atom_site_label_1
_geom_bond_atom_site_label_2
_geom_bond_distance
C19A F7A 1.242(12)
C19A F8A 1.359(12)
C19A C18 1.496(12)
C19A C20A 1.673(14)
C20A F10A 1.338(9)
C20A F9A 1.339(9)
C20A C21A 1.555(13)
C21A F12A 1.341(12)
C21A F11A 1.370(12)
C21A C22 1.498(12)
C19B C20B 1.26(2)
C19B F7B 1.47(2)
C19B F8B 1.52(2)
C19B C18 1.53(2)
C20B F10B 1.365(13)
C20B F9B 1.367(12)
C20B C21B 1.54(2)
C21B F11B 1.302(18)
C21B F12B 1.367(18)
C21B C22 1.541(17)
C1 C2 1.358(7)
C1 C16 1.508(6)
C1 S1 1.712(5)
C2 C3 1.427(6)
C3 C4 1.382(6)
C3 C14 1.491(6)
C4 C5 1.445(6)
C4 S1 1.734(4)
C5 C9 1.357(6)
C5 C6 1.505(6)
C6 F1 1.321(5)
C6 F2 1.371(6)
C6 C7 1.529(6)
C7 F4 1.328(6)
C7 F3 1.345(6)
C7 C8 1.526(6)
C8 F5 1.350(6)
C8 F6 1.363(6)
C8 C9 1.500(6)
C9 C10 1.469(5)
C10 C11 1.373(5)
C10 S2 1.721(4)
C11 C12 1.431(5)
C11 C15 1.501(6)
C12 C13 1.366(6)
C12 C18 1.484(5)
C13 C17 1.506(6)
C13 S2 1.702(4)
C18 C22 1.337(5)
C22 C24 1.475(5)
C23 C24 1.367(6)
C23 C27 1.509(6)
C23 S3 1.718(4)
C24 C25 1.428(5)
C25 C26 1.367(6)
C25 C28 1.498(5)
C26 C29 1.457(5)
C26 S3 1.732(4)
C29 C33 1.348(6)
C29 C30 1.505(6)
C30 F14 1.334(6)
C30 F13 1.355(6)
C30 C31 1.530(7)
C31 F15 1.331(6)
C31 F16 1.353(6)
C31 C32 1.534(7)
C32 F17 1.349(5)
C32 F18 1.352(5)
C32 C33 1.499(6)
C33 C35 1.486(6)
C34 C35 1.383(6)
C34 C38 1.501(6)
C34 S4 1.705(4)
C35 C36 1.427(6)
C36 C37 1.374(6)
C36 C39 1.495(6)
C37 C40 1.460(6)
C37 S4 1.739(4)
C40 C41 1.380(6)
C40 C45 1.386(6)
C41 C42 1.386(7)
C42 C43 1.386(8)
C43 C44 1.371(8)
C44 C45 1.397(7)

loop_
_geom_torsion_atom_site_label_1
_geom_torsion_atom_site_label_2
_geom_torsion_atom_site_label_3
_geom_torsion_atom_site_label_4
_geom_torsion
F7A C19A C20A F10A -88.8(9)
F8A C19A C20A F10A 29.9(9)
C18 C19A C20A F10A 147.3(7)
F7A C19A C20A F9A 32.7(10)
F8A C19A C20A F9A 151.4(7)
C18 C19A C20A F9A -91.2(7)
F7A C19A C20A C21A 148.3(8)
F8A C19A C20A C21A -92.9(8)
C18 C19A C20A C21A 24.5(8)
F10A C20A C21A F12A -24.9(11)
F9A C20A C21A F12A -150.5(7)
C19A C20A C21A F12A 96.2(9)
F10A C20A C21A F11A 92.8(9)
F9A C20A C21A F11A -32.8(9)
C19A C20A C21A F11A -146.1(7)
F10A C20A C21A C22 -148.8(7)
F9A C20A C21A C22 85.6(7)
C19A C20A C21A C22 -27.8(8)
F7B C19B C20B F10B -143.1(16)
F8B C19B C20B F10B -31(2)
C18 C19B C20B F10B 91.1(17)
F7B C19B C20B F9B -20(3)
F8B C19B C20B F9B 92.5(19)
C18 C19B C20B F9B -145.9(13)
F7B C19B C20B C21B 99(2)
F8B C19B C20B C21B -148.8(16)
C18 C19B C20B C21B -27(2)
C19B C20B C21B F11B -101.6(17)
F10B C20B C21B F11B 141.9(11)
F9B C20B C21B F11B 22.2(16)
C19B C20B C21B F12B 139.2(15)
F10B C20B C21B F12B 22.7(15)
F9B C20B C21B F12B -97.0(12)
C19B C20B C21B C22 26.0(17)
F10B C20B C21B C22 -90.4(11)
F9B C20B C21B C22 149.9(9)
C16 C1 C2 C3 179.6(5)
S1 C1 C2 C3 0.2(5)
C1 C2 C3 C4 0.1(6)
C1 C2 C3 C14 177.5(4)
C2 C3 C4 C5 177.0(4)
C14 C3 C4 C5 -0.3(7)
C2 C3 C4 S1 -0.4(5)
C14 C3 C4 S1 -177.8(4)
C3 C4 C5 C9 44.3(7)
S1 C4 C5 C9 -138.4(4)
C3 C4 C5 C6 -137.7(5)
S1 C4 C5 C6 39.6(5)
C9 C5 C6 F1 -142.2(4)
C4 C5 C6 F1 39.4(6)
C9 C5 C6 F2 98.8(4)
C4 C5 C6 F2 -79.6(5)
C9 C5 C6 C7 -18.7(5)
C4 C5 C6 C7 162.9(4)
F1 C6 C7 F4 -89.4(5)
F2 C6 C7 F4 26.6(5)
C5 C6 C7 F4 145.6(4)
F1 C6 C7 F3 30.1(5)
F2 C6 C7 F3 146.1(4)
C5 C6 C7 F3 -94.9(4)
F1 C6 C7 C8 146.6(4)
F2 C6 C7 C8 -97.4(4)
C5 C6 C7 C8 21.6(5)
F4 C7 C8 F5 96.3(5)
F3 C7 C8 F5 -23.6(5)
C6 C7 C8 F5 -140.2(4)
F4 C7 C8 F6 -20.6(6)
F3 C7 C8 F6 -140.5(4)
C6 C7 C8 F6 102.9(4)
F4 C7 C8 C9 -140.9(4)
F3 C7 C8 C9 99.2(4)
C6 C7 C8 C9 -17.5(5)
C4 C5 C9 C10 11.1(8)
C6 C5 C9 C10 -167.0(4)
C4 C5 C9 C8 -174.2(4)
C6 C5 C9 C8 7.7(5)
F5 C8 C9 C5 127.9(4)
F6 C8 C9 C5 -112.9(4)
C7 C8 C9 C5 6.6(5)
F5 C8 C9 C10 -56.8(5)
F6 C8 C9 C10 62.4(5)
C7 C8 C9 C10 -178.1(4)
C5 C9 C10 C11 38.9(7)
C8 C9 C10 C11 -135.4(5)
C5 C9 C10 S2 -146.9(4)
C8 C9 C10 S2 38.8(5)
C9 C10 C11 C12 175.6(4)
S2 C10 C11 C12 1.0(4)
C9 C10 C11 C15 -0.6(7)
S2 C10 C11 C15 -175.2(3)
C10 C11 C12 C13 -1.5(5)
C15 C11 C12 C13 174.7(4)
C10 C11 C12 C18 -179.5(3)
C15 C11 C12 C18 -3.3(6)
C11 C12 C13 C17 -174.6(4)
C18 C12 C13 C17 3.4(7)
C11 C12 C13 S2 1.4(4)
C18 C12 C13 S2 179.4(3)
C13 C12 C18 C22 87.2(5)
C11 C12 C18 C22 -95.0(5)
C13 C12 C18 C19A -90.9(7)
C11 C12 C18 C19A 86.9(7)
C13 C12 C18 C19B -89.6(12)
C11 C12 C18 C19B 88.2(12)
F7A C19A C18 C22 -130.7(8)
F8A C19A C18 C22 97.2(9)
C20A C19A C18 C22 -12.1(8)
F7A C19A C18 C12 47.6(11)
F8A C19A C18 C12 -84.5(9)
C20A C19A C18 C12 166.2(5)
F7A C19A C18 C19B -125(10)
F8A C19A C18 C19B 103(9)
C20A C19A C18 C19B -6(9)
C20B C19B C18 C22 18(2)
F7B C19B C18 C22 -114.7(11)
F8B C19B C18 C22 146.9(10)
C20B C19B C18 C12 -164.4(12)
F7B C19B C18 C12 62.6(17)
F8B C19B C18 C12 -35.7(18)
C20B C19B C18 C19A -156(11)
F7B C19B C18 C19A 71(9)
F8B C19B C18 C19A -28(8)
C12 C18 C22 C24 -3.0(7)
C19A C18 C22 C24 175.2(6)
C19B C18 C22 C24 174.4(10)
C12 C18 C22 C21A 175.7(5)
C19A C18 C22 C21A -6.1(8)
C19B C18 C22 C21A -7.0(11)
C12 C18 C22 C21B -176.3(7)
C19A C18 C22 C21B 1.9(9)
C19B C18 C22 C21B 1.1(12)
F12A C21A C22 C18 -98.8(8)
F11A C21A C22 C18 138.0(6)
C20A C21A C22 C18 22.7(8)
F12A C21A C22 C24 80.1(9)
F11A C21A C22 C24 -43.2(9)
C20A C21A C22 C24 -158.5(5)
F12A C21A C22 C21B -150(6)
F11A C21A C22 C21B 87(6)
C20A C21A C22 C21B -29(5)
F11B C21B C22 C18 110.0(12)
F12B C21B C22 C18 -130.4(9)
C20B C21B C22 C18 -15.7(11)
F11B C21B C22 C24 -63.7(15)
F12B C21B C22 C24 55.9(13)
C20B C21B C22 C24 170.6(7)
F11B C21B C22 C21A -119(6)
F12B C21B C22 C21A 1(5)
C20B C21B C22 C21A 116(6)
C27 C23 C24 C25 -176.0(4)
S3 C23 C24 C25 0.6(4)
C27 C23 C24 C22 1.9(6)
S3 C23 C24 C22 178.4(3)
C18 C22 C24 C23 91.0(5)
C21A C22 C24 C23 -87.7(6)
C21B C22 C24 C23 -96.8(9)
C18 C22 C24 C25 -91.4(5)
C21A C22 C24 C25 90.0(6)
C21B C22 C24 C25 80.9(9)
C23 C24 C25 C26 -2.0(5)
C22 C24 C25 C26 -179.9(3)
C23 C24 C25 C28 173.8(4)
C22 C24 C25 C28 -4.0(6)
C24 C25 C26 C29 -178.3(4)
C28 C25 C26 C29 5.8(6)
C24 C25 C26 S3 2.5(4)
C28 C25 C26 S3 -173.4(3)
C25 C26 C29 C33 48.9(6)
S3 C26 C29 C33 -132.1(4)
C25 C26 C29 C30 -126.8(5)
S3 C26 C29 C30 52.3(5)
C33 C29 C30 F14 135.1(4)
C26 C29 C30 F14 -48.6(6)
C33 C29 C30 F13 -105.5(4)
C26 C29 C30 F13 70.9(5)
C33 C29 C30 C31 13.1(5)
C26 C29 C30 C31 -170.6(4)
F14 C30 C31 F15 87.8(6)
F13 C30 C31 F15 -28.5(6)
C29 C30 C31 F15 -149.1(4)
F14 C30 C31 F16 -32.1(5)
F13 C30 C31 F16 -148.4(4)
C29 C30 C31 F16 91.0(5)
F14 C30 C31 C32 -148.3(4)
F13 C30 C31 C32 95.3(4)
C29 C30 C31 C32 -25.3(5)
F15 C31 C32 F17 31.2(5)
F16 C31 C32 F17 151.8(4)
C30 C31 C32 F17 -92.3(4)
F15 C31 C32 F18 -85.8(5)
F16 C31 C32 F18 34.8(5)
C30 C31 C32 F18 150.7(4)
F15 C31 C32 C33 151.6(4)
F16 C31 C32 C33 -87.7(4)
C30 C31 C32 C33 28.2(5)
C26 C29 C33 C35 14.8(7)
C30 C29 C33 C35 -169.2(4)
C26 C29 C33 C32 -170.5(4)
C30 C29 C33 C32 5.5(5)
F17 C32 C33 C29 94.9(5)
F18 C32 C33 C29 -143.5(4)
C31 C32 C33 C29 -21.6(5)
F17 C32 C33 C35 -90.1(5)
F18 C32 C33 C35 31.5(6)
C31 C32 C33 C35 153.3(4)
C38 C34 C35 C36 -178.6(4)
S4 C34 C35 C36 -0.1(5)
C38 C34 C35 C33 -1.1(7)
S4 C34 C35 C33 177.3(3)
C29 C33 C35 C34 52.0(6)
C32 C33 C35 C34 -122.1(5)
C29 C33 C35 C36 -130.9(5)
C32 C33 C35 C36 55.0(6)
C34 C35 C36 C37 -0.8(5)
C33 C35 C36 C37 -178.1(4)
C34 C35 C36 C39 179.7(4)
C33 C35 C36 C39 2.5(7)
C35 C36 C37 C40 -176.5(4)
C39 C36 C37 C40 3.0(7)
C35 C36 C37 S4 1.4(5)
C39 C36 C37 S4 -179.2(3)
C36 C37 C40 C41 42.8(7)
S4 C37 C40 C41 -134.9(4)
C36 C37 C40 C45 -137.8(5)
S4 C37 C40 C45 44.4(5)
C45 C40 C41 C42 1.0(7)
C37 C40 C41 C42 -179.6(5)
C40 C41 C42 C43 -0.6(9)
C41 C42 C43 C44 -1.2(9)
C42 C43 C44 C45 2.5(9)
C41 C40 C45 C44 0.3(7)
C37 C40 C45 C44 -179.1(4)
C43 C44 C45 C40 -2.1(8)
C2 C1 S1 C4 -0.4(4)
C16 C1 S1 C4 -179.9(4)
C3 C4 S1 C1 0.5(3)
C5 C4 S1 C1 -177.2(3)
C12 C13 S2 C10 -0.7(3)
C17 C13 S2 C10 175.7(4)
C11 C10 S2 C13 -0.2(3)
C9 C10 S2 C13 -175.3(3)
C24 C23 S3 C26 0.7(3)
C27 C23 S3 C26 177.6(3)
C25 C26 S3 C23 -1.9(3)
C29 C26 S3 C23 178.9(3)
C35 C34 S4 C37 0.8(3)
C38 C34 S4 C37 179.4(4)
C36 C37 S4 C34 -1.3(3)
C40 C37 S4 C34 176.9(3)
